data_2012294
loop_
_publ_author_name
'Gales, Luis'
'Sousa, Maria Emilia de'
'Pinto, Madalena M. M.'
'Kijjoa, Anake'
'Damas, Ana M.'

_publ_section_title
;
 Naturally occurring 1,2,8-trimethoxyxanthone and biphenyl ether
 intermediates leading to 1,2-dimethoxyxanthone
;
_journal_issue 11
_journal_name_full 'Acta Crystallographica Section C'
_journal_page_first 1319
_journal_page_last 1323
_journal_paper_doi 10.1107/S010827010101349X
_journal_volume 57
_journal_year 2001
_chemical_formula_moiety 'C15 H12 O4'
_chemical_formula_sum 'C15 H12 O4'
_chemical_formula_weight 256.25
_chemical_melting_point .406E-305
_chemical_name_systematic
;
1,2-Dimethoxy-9H-xanthen-9-one
;
_space_group_IT_number 14
_symmetry_cell_setting monoclinic
_symmetry_space_group_name_Hall '-P 2yn'
_symmetry_space_group_name_H-M 'P 1 21/n 1'
_audit_creation_method SHELXL97
_cell_angle_alpha 90
_cell_angle_beta 97.23(6)
_cell_angle_gamma 90
_cell_formula_units_Z 4
_cell_length_a 4.953(2)
_cell_length_b 13.930(6)
_cell_length_c 17.670(8)
_cell_measurement_reflns_used 1542
_cell_measurement_temperature 293(2)
_cell_measurement_theta_max 24.11
_cell_measurement_theta_min 3.74
_cell_volume 1209.5(9)
_computing_cell_refinement IPDS
_computing_data_collection 'IPDS (Stoe & Cie, 1994)'
_computing_data_reduction IPDS
_computing_molecular_graphics 'ORTEP-3 (Farrugia, 1997)'
_computing_publication_material 'SHELXL97 and ORTEP-3'
_computing_structure_refinement 'SHELXL97 (Sheldrick, 1997)'
_computing_structure_solution 'SHELXS97 (Sheldrick, 1990)'
_diffrn_ambient_temperature 293(2)
_diffrn_measured_fraction_theta_full .938
_diffrn_measured_fraction_theta_max .938
_diffrn_measurement_device_type 'Stoe IPDS'
_diffrn_measurement_method 'Image Plate'
_diffrn_radiation_monochromator graphite
_diffrn_radiation_source 'fine-focus sealed tube'
_diffrn_radiation_type MoK\a
_diffrn_radiation_wavelength .71069
_diffrn_reflns_av_R_equivalents .056
_diffrn_reflns_av_sigmaI/netI .035
_diffrn_reflns_limit_h_max 5
_diffrn_reflns_limit_h_min -5
_diffrn_reflns_limit_k_max 15
_diffrn_reflns_limit_k_min -15
_diffrn_reflns_limit_l_max 20
_diffrn_reflns_limit_l_min -20
_diffrn_reflns_number 7542
_diffrn_reflns_theta_full 24.12
_diffrn_reflns_theta_max 24.12
_diffrn_reflns_theta_min 3.74
_diffrn_standards_decay_% none
_exptl_absorpt_coefficient_mu .103
_exptl_absorpt_correction_type none
_exptl_crystal_colour yellow
_exptl_crystal_density_diffrn 1.407
_exptl_crystal_density_meas ?
_exptl_crystal_density_method 'not measured'
_exptl_crystal_description 'rectangular prism'
_exptl_crystal_F_000 536
_exptl_crystal_size_max .60
_exptl_crystal_size_mid .25
_exptl_crystal_size_min .20
_refine_diff_density_max .17
_refine_diff_density_min -.16
_refine_ls_extinction_method none
_refine_ls_goodness_of_fit_ref 1.072
_refine_ls_hydrogen_treatment mixed
_refine_ls_matrix_type full
_refine_ls_number_parameters 180
_refine_ls_number_reflns 1807
_refine_ls_number_restraints 0
_refine_ls_restrained_S_all 1.072
_refine_ls_R_factor_all .080
_refine_ls_R_factor_gt .052
_refine_ls_shift/su_max .001
_refine_ls_shift/su_mean .000
_refine_ls_structure_factor_coef Fsqd
_refine_ls_weighting_details 'calc w = 1/[\s^2^(Fo^2^)+(0.08P)^2^+0.422P] where P=(Fo^2^+2Fc^2^)/3'
_refine_ls_weighting_scheme calc
_refine_ls_wR_factor_ref .168
_reflns_number_gt 1225
_reflns_number_total 1807
_reflns_threshold_expression I>2\s(I)
_cod_data_source_file bm1457.cif
_cod_data_source_block III
_cod_depositor_comments
;
The following automatic conversions were performed:

'_exptl_crystal_density_meas' value 'not measured' was changed to '?'
- the value is perceived as not measured.

Automatic conversion script
Id: cif_fix_values 3008 2015-01-20 13:52:24Z robertas 
;
_cod_original_sg_symbol_H-M 'P 21/n'
_cod_database_code 2012294
_cod_database_fobs_code 2012294

loop_
_symmetry_equiv_pos_as_xyz
'x, y, z'
'x+1/2, -y+1/2, z+1/2'
'-x, -y, -z'
'-x-1/2, y-1/2, -z-1/2'

loop_
_atom_site_label
_atom_site_fract_x
_atom_site_fract_y
_atom_site_fract_z
_atom_site_U_iso_or_equiv
_atom_site_adp_type
_atom_site_calc_flag
_atom_site_refinement_flags
_atom_site_occupancy
_atom_site_disorder_assembly
_atom_site_disorder_group
_atom_site_type_symbol
O10 .1782(4) .04584(12) .12661(11) .0671(6) Uani d . 1 . . O
O11 .6932(4) .25908(13) .31078(12) .0722(6) Uani d . 1 . . O
O12 .9964(5) .11133(14) .36272(12) .0788(7) Uani d . 1 . . O
O13 .2837(5) .32503(13) .20306(12) .0824(7) Uani d . 1 . . O
C1 .6361(6) .17037(18) .27668(16) .0614(7) Uani d . 1 . . C
C2 .8009(6) .0927(2) .30233(16) .0634(7) Uani d . 1 . . C
C3 .7572(6) .00285(19) .26745(17) .0661(8) Uani d . 1 . . C
H3 .8704 -.0484 .2836 .079 Uiso calc . 1 . . H
C4 .5477(6) -.0101(2) .20938(16) .0644(8) Uani d . 1 . . C
H4 .502(6) -.076(2) .1884(16) .074(8) Uiso d . 1 . . H
C5 -.2023(7) .0912(2) .04099(17) .0735(8) Uani d . 1 . . C
H5 -.2205 .0277 .0249 .088 Uiso calc . 1 . . H
C6 -.3784(7) .1603(3) .00908(18) .0820(9) Uani d . 1 . . C
H6 -.5162 .1432 -.0293 .098 Uiso calc . 1 . . H
C7 -.3548(7) .2560(2) .03311(19) .0795(9) Uani d . 1 . . C
H7 -.4756 .3021 .0109 .095 Uiso calc . 1 . . H
C8 -.1530(7) .2813(2) .08945(18) .0739(9) Uani d . 1 . . C
H8 -.131(6) .347(2) .1089(17) .081(9) Uiso d . 1 . . H
C9 .2513(6) .23974(19) .18346(16) .0643(8) Uani d . 1 . . C
C11 .5135(7) .2855(2) .36529(19) .0802(9) Uani d . 1 . . C
H11A .5650 .3473 .3864 .120 Uiso calc . 1 . . H
H11B .5259 .2387 .4054 .120 Uiso calc . 1 . . H
H11C .3299 .2882 .3404 .120 Uiso calc . 1 . . H
C12 1.1668(8) .0336(2) .3915(2) .0874(10) Uani d . 1 . . C
H12A 1.2944 .0557 .4333 .131 Uiso calc . 1 . . H
H12B 1.2637 .0094 .3518 .131 Uiso calc . 1 . . H
H12C 1.0569 -.0166 .4088 .131 Uiso calc . 1 . . H
C4a .3821(6) .06718(18) .18490(15) .0595(7) Uani d . 1 . . C
C8a .0339(6) .21248(19) .12325(15) .0616(7) Uani d . 1 . . C
C9a .4242(6) .15965(17) .21638(15) .0590(7) Uani d . 1 . . C
C10a .0032(6) .1177(2) .09776(15) .0637(7) Uani d . 1 . . C

loop_
_atom_site_aniso_label
_atom_site_aniso_U_11
_atom_site_aniso_U_22
_atom_site_aniso_U_33
_atom_site_aniso_U_12
_atom_site_aniso_U_13
_atom_site_aniso_U_23
O10 .0663(14) .0570(11) .0760(12) .0006(9) .0010(10) -.0071(9)
O11 .0668(15) .0565(11) .0931(14) -.0060(9) .0087(10) -.0137(10)
O12 .0740(15) .0685(12) .0886(14) .0055(10) -.0094(11) -.0082(10)
O13 .0887(18) .0516(12) .1030(16) .0015(10) -.0036(12) -.0062(10)
C1 .0600(19) .0510(15) .0737(17) -.0050(12) .0099(13) -.0052(12)
C2 .0582(19) .0609(16) .0698(16) -.0010(12) .0028(13) -.0038(12)
C3 .068(2) .0551(16) .0750(17) .0035(12) .0107(14) .0009(13)
C4 .068(2) .0502(15) .0755(18) -.0007(13) .0092(14) -.0043(12)
C5 .068(2) .0779(19) .0739(19) -.0058(15) .0058(15) -.0072(15)
C6 .073(2) .095(2) .0761(19) .0000(18) .0013(16) .0039(17)
C7 .072(2) .082(2) .084(2) .0077(16) .0042(17) .0097(17)
C8 .073(2) .0691(19) .080(2) .0038(15) .0115(16) .0060(15)
C9 .064(2) .0543(16) .0757(17) .0002(13) .0128(14) .0000(13)
C11 .081(2) .0732(19) .086(2) .0033(16) .0103(17) -.0193(16)
C12 .082(3) .081(2) .094(2) .0100(17) -.0081(18) .0014(17)
C4a .0576(19) .0537(15) .0671(16) -.0026(12) .0067(13) -.0025(12)
C8a .0592(19) .0591(16) .0668(16) -.0001(12) .0087(13) .0021(12)
C9a .0580(19) .0480(14) .0714(16) -.0024(11) .0100(13) -.0029(11)
C10a .062(2) .0618(16) .0681(16) .0017(13) .0112(13) .0001(13)

loop_
_atom_type_symbol
_atom_type_description
_atom_type_scat_dispersion_real
_atom_type_scat_dispersion_imag
_atom_type_scat_source
C C .0033 .0016 'International Tables Vol C Tables 4.2.6.8 and 6.1.1.4'
H H .0000 .0000 'International Tables Vol C Tables 4.2.6.8 and 6.1.1.4'
O O .0106 .0060 'International Tables Vol C Tables 4.2.6.8 and 6.1.1.4'

loop_
_geom_angle_atom_site_label_1
_geom_angle_atom_site_label_2
_geom_angle_atom_site_label_3
_geom_angle
_geom_angle_publ_flag
C10a O10 C4a 119.1(2) no
C1 O11 C11 114.1(2) no
C2 O12 C12 117.5(2) no
O12 C2 C1 115.6(2) no
O12 C2 C3 124.5(3) no
C1 C2 C3 119.9(3) no
C1 C9a C4a 117.1(2) no
C1 C9a C9 123.9(2) no
C4a C9a C9 119.0(2) no
C10a C8a C8 117.8(3) no
C10a C8a C9 121.3(3) no
C8 C8a C9 120.9(3) no
O10 C4a C4 114.4(2) no
O10 C4a C9a 123.3(2) no
C4 C4a C9a 122.3(3) no
O10 C10a C5 116.3(3) no
O10 C10a C8a 121.9(3) no
C5 C10a C8a 121.7(3) no
O11 C1 C2 118.0(3) no
O11 C1 C9a 121.0(2) no
C2 C1 C9a 120.9(2) no
C6 C5 C10a 118.8(3) no
C6 C5 H5 120.6 no
C10a C5 H5 120.6 no
O11 C11 H11A 109.5 no
O11 C11 H11B 109.5 no
H11A C11 H11B 109.5 no
O11 C11 H11C 109.5 no
H11A C11 H11C 109.5 no
H11B C11 H11C 109.5 no
C7 C8 C8a 121.0(3) no
C7 C8 H8 122.3(18) no
C8a C8 H8 116.7(18) no
C8 C7 C6 119.5(3) no
C8 C7 H7 120.3 no
C6 C7 H7 120.3 no
C4 C3 C2 120.4(3) no
C4 C3 H3 119.8 no
C2 C3 H3 119.8 no
C3 C4 C4a 119.4(3) no
C3 C4 H4 120.7(17) no
C4a C4 H4 119.7(17) no
O13 C9 C8a 120.5(3) no
O13 C9 C9a 124.3(3) no
C8a C9 C9a 115.2(2) no
C5 C6 C7 121.3(3) no
C5 C6 H6 119.4 no
C7 C6 H6 119.4 no
O12 C12 H12A 109.5 no
O12 C12 H12B 109.5 no
H12A C12 H12B 109.5 no
O12 C12 H12C 109.5 no
H12A C12 H12C 109.5 no
H12B C12 H12C 109.5 no

loop_
_geom_bond_atom_site_label_1
_geom_bond_atom_site_label_2
_geom_bond_site_symmetry_2
_geom_bond_distance
_geom_bond_publ_flag
O10 C10a . 1.379(3) yes
O10 C4a . 1.381(3) yes
O11 C1 . 1.388(3) yes
O11 C11 . 1.439(4) yes
O12 C2 . 1.373(3) yes
O12 C12 . 1.426(4) yes
O13 C9 . 1.242(3) yes
C2 C1 . 1.396(4) yes
C2 C3 . 1.400(4) yes
C9a C1 . 1.406(4) yes
C9a C4a . 1.408(4) yes
C9a C9 . 1.480(4) yes
C8a C10a . 1.397(4) yes
C8a C8 . 1.412(4) yes
C8a C9 . 1.465(4) yes
C4a C4 . 1.389(4) yes
C10a C5 . 1.387(4) yes
C5 C6 . 1.372(5) yes
C5 H5 . .9300 no
C11 H11A . .9600 no
C11 H11B . .9600 no
C11 H11C . .9600 no
C8 C7 . 1.365(5) yes
C8 H8 . .98(3) no
C7 C6 . 1.400(5) yes
C7 H7 . .9300 no
C3 C4 . 1.376(4) yes
C3 H3 . .9300 no
C4 H4 . 1.00(3) no
C6 H6 . .9300 no
C12 H12A . .9600 no
C12 H12B . .9600 no
C12 H12C . .9600 no

loop_
_cod_related_entry_id
_cod_related_entry_database
_cod_related_entry_code
1 ChemSpider 10248976
